data_8105315
loop_
_publ_author_name
'Guo, Yi-Peng'
'Liu, Xiao'

_publ_section_title
;
 Crystal structure of
 bis(3-bromo-N-(1-(3-methylpyrazin-2-yl)ethylidene)benzohydrazonato-\k3
 O,N,N&#x2032;)cadmium(II) hemihydrate, C28H25N8O2.5Br2Cd
;
_journal_issue 4
_journal_name_full 'Zeitschrift f\"ur Kristallographie - New Crystal Structures'
_journal_page_first 873
_journal_page_last 874
_journal_paper_doi 10.1515/ncrs-2020-0071
_journal_volume 235
_journal_year 2020
_chemical_formula_sum 'C28 H25 Br2 Cd N8 O2.5'
_chemical_formula_weight 785.78
_space_group_crystal_system triclinic
_space_group_IT_number 2
_space_group_name_Hall '-P 1'
_space_group_name_H-M_alt 'P -1'
_atom_sites_solution_hydrogens geom
_cell_angle_alpha 82.225(4)
_cell_angle_beta 86.125(3)
_cell_angle_gamma 76.300(3)
_cell_formula_units_Z 2
_cell_length_a 8.7233(16)
_cell_length_b 11.655(2)
_cell_length_c 15.374(3)
_cell_measurement_reflns_used 1602
_cell_measurement_temperature 296(2)
_cell_measurement_theta_max 22.82
_cell_measurement_theta_min 2.66
_cell_volume 1503.6(5)
_computing_cell_refinement 'Bruker SMART'
_computing_data_collection 'Bruker SMART'
_computing_data_reduction 'Bruker SAINT'
_computing_molecular_graphics 'Bruker SHELXTL'
_computing_publication_material 'Bruker SHELXTL'
_computing_structure_refinement 'SHELXL-2014/7 (Sheldrick, 2014)'
_computing_structure_solution 'Bruker SHELXTL'
_diffrn_ambient_temperature 296(2)
_diffrn_measured_fraction_theta_full 0.992
_diffrn_measured_fraction_theta_max 0.992
_diffrn_measurement_device_type 'CCD area detector'
_diffrn_measurement_method 'phi and omega scans'
_diffrn_radiation_type MoK\a
_diffrn_radiation_wavelength 0.71073
_diffrn_reflns_av_R_equivalents 0.0265
_diffrn_reflns_av_unetI/netI 0.0653
_diffrn_reflns_Laue_measured_fraction_full 0.992
_diffrn_reflns_Laue_measured_fraction_max 0.992
_diffrn_reflns_limit_h_max 10
_diffrn_reflns_limit_h_min -10
_diffrn_reflns_limit_k_max 13
_diffrn_reflns_limit_k_min -9
_diffrn_reflns_limit_l_max 16
_diffrn_reflns_limit_l_min -18
_diffrn_reflns_number 7570
_diffrn_reflns_point_group_measured_fraction_full 0.992
_diffrn_reflns_point_group_measured_fraction_max 0.992
_diffrn_reflns_theta_full 24.999
_diffrn_reflns_theta_max 24.999
_diffrn_reflns_theta_min 1.812
_exptl_absorpt_coefficient_mu 3.426
_exptl_absorpt_correction_T_max 0.725
_exptl_absorpt_correction_T_min 0.579
_exptl_absorpt_correction_type multi-scan
_exptl_absorpt_process_details sadabs
_exptl_crystal_colour yellow
_exptl_crystal_density_diffrn 1.736
_exptl_crystal_description block
_exptl_crystal_F_000 774
_exptl_crystal_size_max 0.180
_exptl_crystal_size_mid 0.150
_exptl_crystal_size_min 0.100
_refine_diff_density_max 0.739
_refine_diff_density_min -0.580
_refine_diff_density_rms 0.079
_refine_ls_extinction_coef .
_refine_ls_extinction_method none
_refine_ls_goodness_of_fit_ref 0.981
_refine_ls_hydrogen_treatment constr
_refine_ls_matrix_type full
_refine_ls_number_parameters 394
_refine_ls_number_reflns 5260
_refine_ls_number_restraints 1
_refine_ls_restrained_S_all 0.981
_refine_ls_R_factor_all 0.0875
_refine_ls_R_factor_gt 0.0459
_refine_ls_shift/su_max 0.000
_refine_ls_shift/su_mean 0.000
_refine_ls_structure_factor_coef Fsqd
_refine_ls_weighting_details 'w=1/[\s^2^(Fo^2^)+(0.0504P)^2^] where P=(Fo^2^+2Fc^2^)/3'
_refine_ls_weighting_scheme calc
_refine_ls_wR_factor_gt 0.0965
_refine_ls_wR_factor_ref 0.1102
_reflns_Friedel_coverage 0.000
_reflns_Friedel_fraction_full .
_reflns_Friedel_fraction_max .
_reflns_number_gt 3313
_reflns_number_total 5260
_reflns_threshold_expression 'I > 2\s(I)'
_cod_data_source_file suppl_ncrs-2020-0071_suppl.cif
_cod_data_source_block 1
_cod_original_formula_sum 'C28 H25 Br2 Cd N8 O2.50'
_cod_database_code 8105315
_shelx_space_group_comment
; 
The symmetry employed for this shelxl refinement is uniquely defined 
by the following loop, which should always be used as a source of 
symmetry information in preference to the above space-group names. 
They are only intended as comments. 
;
_shelx_estimated_absorpt_t_min 0.578
_shelx_estimated_absorpt_t_max 0.726

loop_
_space_group_symop_operation_xyz
'x, y, z'
'-x, -y, -z'

loop_
_atom_site_label
_atom_site_type_symbol
_atom_site_fract_x
_atom_site_fract_y
_atom_site_fract_z
_atom_site_U_iso_or_equiv
_atom_site_adp_type
_atom_site_occupancy
_atom_site_site_symmetry_order
_atom_site_calc_flag
_atom_site_refinement_flags_posn
_atom_site_refinement_flags_adp
_atom_site_refinement_flags_occupancy
_atom_site_disorder_assembly
_atom_site_disorder_group
Cd1 Cd 0.77249(5) 0.15841(4) 0.16443(3) 0.05310(17) Uani 1 1 d . . . . .
Br1 Br 0.38586(13) 0.26730(9) -0.32635(5) 0.1218(4) Uani 1 1 d . . . . .
Br2 Br 1.22454(10) 0.52398(7) 0.45293(5) 0.0891(3) Uani 1 1 d . . . . .
O1 O 0.6185(5) 0.2768(3) 0.0614(2) 0.0603(11) Uani 1 1 d . . . . .
O2 O 0.9739(5) 0.2417(4) 0.1786(2) 0.0609(11) Uani 1 1 d . . . . .
O3 O -0.029(2) 0.0385(18) 0.4804(16) 0.228(9) Uani 0.5 1 d . . P . .
N1 N 0.9074(6) -0.0466(4) 0.1925(3) 0.0603(13) Uani 1 1 d . . . . .
N2 N 1.0829(8) -0.2755(6) 0.2110(5) 0.0939(19) Uani 1 1 d . . . . .
N3 N 0.7687(5) 0.0582(4) 0.0476(3) 0.0464(11) Uani 1 1 d . . . . .
N4 N 0.6740(5) 0.1166(4) -0.0207(3) 0.0489(12) Uani 1 1 d . . . . .
N5 N 0.5519(5) 0.1127(4) 0.2506(3) 0.0556(13) Uani 1 1 d . . . . .
N6 N 0.2994(6) 0.0656(5) 0.3526(4) 0.0716(15) Uani 1 1 d . . . . .
N7 N 0.7552(6) 0.2225(4) 0.2991(3) 0.0490(12) Uani 1 1 d . . . . .
N8 N 0.8674(5) 0.2805(4) 0.3167(3) 0.0513(12) Uani 1 1 d . . . . .
C1 C 0.9807(9) -0.0949(7) 0.2657(4) 0.085(2) Uani 1 1 d . . . . .
H1 H 0.9746 -0.0495 0.3117 0.102 Uiso 1 1 calc R U . . .
C2 C 1.0643(10) -0.2091(8) 0.2751(5) 0.104(3) Uani 1 1 d . . . . .
H2 H 1.1100 -0.2416 0.3285 0.125 Uiso 1 1 calc R U . . .
C3 C 1.0108(7) -0.2298(6) 0.1362(5) 0.0647(17) Uani 1 1 d . . . . .
C4 C 0.9169(6) -0.1128(5) 0.1263(4) 0.0481(14) Uani 1 1 d . . . . .
C5 C 1.0461(8) -0.3125(6) 0.0673(5) 0.081(2) Uani 1 1 d . . . . .
H5A H 1.1457 -0.3676 0.0781 0.122 Uiso 1 1 calc R U . . .
H5B H 1.0509 -0.2675 0.0105 0.122 Uiso 1 1 calc R U . . .
H5C H 0.9645 -0.3554 0.0692 0.122 Uiso 1 1 calc R U . . .
C6 C 0.8223(6) -0.0546(5) 0.0502(3) 0.0440(13) Uani 1 1 d . . . . .
C7 C 0.7779(8) -0.1232(6) -0.0169(4) 0.075(2) Uani 1 1 d . . . . .
H7A H 0.6780 -0.0814 -0.0405 0.112 Uiso 1 1 calc R U . . .
H7B H 0.7703 -0.2007 0.0105 0.112 Uiso 1 1 calc R U . . .
H7C H 0.8573 -0.1310 -0.0635 0.112 Uiso 1 1 calc R U . . .
C8 C 0.6063(6) 0.2271(5) -0.0061(3) 0.0474(14) Uani 1 1 d . . . . .
C9 C 0.4997(6) 0.2985(5) -0.0749(3) 0.0454(14) Uani 1 1 d . . . . .
C10 C 0.4951(7) 0.2581(5) -0.1556(3) 0.0534(15) Uani 1 1 d . . . . .
H10 H 0.5624 0.1871 -0.1682 0.064 Uiso 1 1 calc R U . . .
C11 C 0.3909(8) 0.3235(6) -0.2164(3) 0.0613(17) Uani 1 1 d . . . . .
C12 C 0.2910(8) 0.4296(6) -0.2020(4) 0.0689(18) Uani 1 1 d . . . . .
H12 H 0.2209 0.4723 -0.2442 0.083 Uiso 1 1 calc R U . . .
C13 C 0.2976(8) 0.4710(5) -0.1232(4) 0.0672(18) Uani 1 1 d . . . . .
H13 H 0.2326 0.5437 -0.1122 0.081 Uiso 1 1 calc R U . . .
C14 C 0.4000(7) 0.4060(5) -0.0597(4) 0.0574(16) Uani 1 1 d . . . . .
H14 H 0.4017 0.4349 -0.0063 0.069 Uiso 1 1 calc R U . . .
C15 C 0.4537(7) 0.0592(6) 0.2212(4) 0.0633(17) Uani 1 1 d . . . . .
H15 H 0.4704 0.0365 0.1649 0.076 Uiso 1 1 calc R U . . .
C16 C 0.3279(8) 0.0364(6) 0.2713(5) 0.078(2) Uani 1 1 d . . . . .
H16 H 0.2594 -0.0009 0.2482 0.093 Uiso 1 1 calc R U . . .
C17 C 0.3994(7) 0.1203(5) 0.3835(4) 0.0567(16) Uani 1 1 d . . . . .
C18 C 0.3582(9) 0.1505(7) 0.4758(4) 0.089(2) Uani 1 1 d . . . . .
H18A H 0.3234 0.2352 0.4747 0.134 Uiso 1 1 calc R U . . .
H18B H 0.4496 0.1220 0.5109 0.134 Uiso 1 1 calc R U . . .
H18C H 0.2753 0.1134 0.5006 0.134 Uiso 1 1 calc R U . . .
C19 C 0.5284(7) 0.1466(5) 0.3321(4) 0.0509(15) Uani 1 1 d . . . . .
C20 C 0.6453(7) 0.2096(5) 0.3567(4) 0.0567(16) Uani 1 1 d D . . . .
C21 C 0.663(5) 0.231(5) 0.4491(12) 0.115(12) Uani 0.59(7) 1 d D . P A 1
H21A H 0.7711 0.2025 0.4646 0.173 Uiso 0.59(7) 1 calc R U P A 1
H21B H 0.5978 0.1896 0.4883 0.173 Uiso 0.59(7) 1 calc R U P A 1
H21C H 0.6302 0.3148 0.4535 0.173 Uiso 0.59(7) 1 calc R U P A 1
C21A C 0.606(5) 0.289(4) 0.434(2) 0.075(10) Uani 0.41(7) 1 d . . P A 2
H21D H 0.6405 0.2415 0.4883 0.112 Uiso 0.41(7) 1 calc R U P A 2
H21E H 0.4942 0.3213 0.4385 0.112 Uiso 0.41(7) 1 calc R U P A 2
H21F H 0.6596 0.3531 0.4228 0.112 Uiso 0.41(7) 1 calc R U P A 2
C22 C 0.9713(6) 0.2845(5) 0.2506(3) 0.0449(14) Uani 1 1 d . . . . .
C23 C 1.0977(6) 0.3463(5) 0.2630(3) 0.0441(13) Uani 1 1 d . . . . .
C24 C 1.1010(7) 0.3988(5) 0.3390(4) 0.0507(14) Uani 1 1 d . . . . .
H24 H 1.0236 0.3957 0.3834 0.061 Uiso 1 1 calc R U . . .
C25 C 1.2198(7) 0.4550(5) 0.3475(4) 0.0562(16) Uani 1 1 d . . . . .
C26 C 1.3364(8) 0.4613(5) 0.2845(4) 0.0654(17) Uani 1 1 d . . . . .
H26 H 1.4156 0.5000 0.2919 0.078 Uiso 1 1 calc R U . . .
C27 C 1.3338(7) 0.4087(5) 0.2098(4) 0.0623(17) Uani 1 1 d . . . . .
H27 H 1.4129 0.4109 0.1663 0.075 Uiso 1 1 calc R U . . .
C28 C 1.2147(7) 0.3528(5) 0.1989(4) 0.0564(16) Uani 1 1 d . . . . .
H28 H 1.2134 0.3189 0.1476 0.068 Uiso 1 1 calc R U . . .

loop_
_atom_site_aniso_label
_atom_site_aniso_U_11
_atom_site_aniso_U_22
_atom_site_aniso_U_33
_atom_site_aniso_U_23
_atom_site_aniso_U_13
_atom_site_aniso_U_12
Cd1 0.0675(3) 0.0577(3) 0.0394(2) -0.02034(19) -0.0086(2) -0.0150(2)
Br1 0.1735(9) 0.1245(8) 0.0546(5) -0.0309(5) -0.0463(5) 0.0140(7)
Br2 0.1124(6) 0.0973(6) 0.0792(5) -0.0476(4) -0.0054(4) -0.0460(5)
O1 0.083(3) 0.052(2) 0.045(2) -0.0239(19) -0.016(2) -0.001(2)
O2 0.074(3) 0.073(3) 0.046(2) -0.030(2) 0.004(2) -0.027(2)
O3 0.157(16) 0.22(2) 0.30(2) 0.108(17) -0.150(14) -0.067(16)
N1 0.070(3) 0.065(3) 0.045(3) -0.010(2) -0.018(3) -0.007(3)
N2 0.104(5) 0.077(5) 0.090(5) 0.002(4) -0.025(4) -0.001(4)
N3 0.058(3) 0.041(3) 0.044(3) -0.014(2) -0.006(2) -0.013(2)
N4 0.061(3) 0.046(3) 0.039(3) -0.013(2) -0.010(2) -0.004(2)
N5 0.062(3) 0.066(3) 0.047(3) -0.023(2) -0.008(2) -0.021(3)
N6 0.072(4) 0.068(4) 0.080(4) -0.022(3) 0.002(3) -0.021(3)
N7 0.052(3) 0.052(3) 0.045(3) -0.016(2) -0.011(2) -0.008(3)
N8 0.053(3) 0.057(3) 0.049(3) -0.019(2) -0.008(2) -0.015(3)
C1 0.106(6) 0.084(6) 0.061(4) -0.016(4) -0.021(4) -0.006(5)
C2 0.128(7) 0.093(7) 0.081(6) 0.014(5) -0.043(5) -0.003(6)
C3 0.059(4) 0.053(4) 0.078(5) -0.001(3) -0.001(4) -0.009(3)
C4 0.049(3) 0.048(4) 0.051(3) -0.011(3) 0.000(3) -0.017(3)
C5 0.088(5) 0.048(4) 0.102(6) -0.025(4) 0.003(4) 0.003(4)
C6 0.042(3) 0.046(4) 0.047(3) -0.015(3) 0.003(3) -0.014(3)
C7 0.090(5) 0.058(4) 0.081(5) -0.034(3) -0.026(4) -0.004(4)
C8 0.053(4) 0.051(4) 0.042(3) -0.013(3) 0.001(3) -0.016(3)
C9 0.058(4) 0.042(3) 0.039(3) -0.008(2) -0.002(3) -0.014(3)
C10 0.068(4) 0.053(4) 0.034(3) -0.008(3) -0.004(3) -0.002(3)
C11 0.080(4) 0.065(4) 0.039(3) -0.007(3) -0.009(3) -0.014(4)
C12 0.081(5) 0.059(4) 0.066(4) 0.001(3) -0.023(4) -0.013(4)
C13 0.075(5) 0.046(4) 0.078(5) -0.012(3) -0.008(4) -0.007(3)
C14 0.068(4) 0.052(4) 0.056(4) -0.017(3) -0.009(3) -0.015(3)
C15 0.062(4) 0.077(5) 0.060(4) -0.031(3) -0.001(3) -0.023(4)
C16 0.075(5) 0.079(5) 0.090(6) -0.037(4) -0.005(4) -0.024(4)
C17 0.065(4) 0.052(4) 0.052(4) -0.008(3) -0.004(3) -0.009(3)
C18 0.124(6) 0.106(6) 0.048(4) -0.021(4) 0.021(4) -0.046(5)
C19 0.060(4) 0.048(4) 0.046(3) -0.014(3) -0.006(3) -0.009(3)
C20 0.058(4) 0.066(4) 0.051(4) -0.028(3) -0.006(3) -0.013(3)
C21 0.098(18) 0.19(4) 0.078(12) -0.089(16) 0.049(11) -0.06(2)
C21A 0.058(15) 0.12(3) 0.078(14) -0.080(15) 0.008(12) -0.039(16)
C22 0.051(4) 0.044(3) 0.040(3) -0.012(3) -0.010(3) -0.005(3)
C23 0.052(3) 0.037(3) 0.043(3) -0.007(2) -0.009(3) -0.007(3)
C24 0.057(4) 0.046(3) 0.052(3) -0.016(3) -0.005(3) -0.011(3)
C25 0.068(4) 0.043(4) 0.060(4) -0.019(3) -0.009(3) -0.011(3)
C26 0.071(4) 0.062(4) 0.073(4) -0.014(3) -0.002(4) -0.031(4)
C27 0.061(4) 0.064(4) 0.062(4) -0.012(3) 0.003(3) -0.013(4)
C28 0.068(4) 0.053(4) 0.048(4) -0.015(3) -0.010(3) -0.007(3)

loop_
_atom_type_symbol
_atom_type_description
_atom_type_scat_dispersion_real
_atom_type_scat_dispersion_imag
_atom_type_scat_source
C C 0.0033 0.0016 'International Tables Vol C Tables 4.2.6.8 and 6.1.1.4'
H H 0.0000 0.0000 'International Tables Vol C Tables 4.2.6.8 and 6.1.1.4'
N N 0.0061 0.0033 'International Tables Vol C Tables 4.2.6.8 and 6.1.1.4'
O O 0.0106 0.0060 'International Tables Vol C Tables 4.2.6.8 and 6.1.1.4'
Br Br -0.2901 2.4595 'International Tables Vol C Tables 4.2.6.8 and 6.1.1.4'
Cd Cd -0.8075 1.2024 'International Tables Vol C Tables 4.2.6.8 and 6.1.1.4'

loop_
_geom_angle_atom_site_label_1
_geom_angle_atom_site_label_2
_geom_angle_atom_site_label_3
_geom_angle
_geom_angle_site_symmetry_1
_geom_angle_site_symmetry_3
O2 Cd1 O1 107.11(15) . .
O2 Cd1 N3 120.21(14) . .
O1 Cd1 N3 70.34(14) . .
O2 Cd1 N7 70.19(15) . .
O1 Cd1 N7 116.46(14) . .
N3 Cd1 N7 166.55(17) . .
O2 Cd1 N5 138.40(13) . .
O1 Cd1 N5 92.79(15) . .
N3 Cd1 N5 100.67(15) . .
N7 Cd1 N5 68.25(16) . .
O2 Cd1 N1 98.88(16) . .
O1 Cd1 N1 137.93(14) . .
N3 Cd1 N1 68.06(15) . .
N7 Cd1 N1 103.13(15) . .
N5 Cd1 N1 88.89(17) . .
C8 O1 Cd1 114.2(3) . .
C22 O2 Cd1 114.5(4) . .
C1 N1 C4 119.1(5) . .
C1 N1 Cd1 124.1(4) . .
C4 N1 Cd1 116.6(4) . .
C2 N2 C3 118.5(6) . .
C6 N3 N4 118.1(4) . .
C6 N3 Cd1 122.9(3) . .
N4 N3 Cd1 117.4(3) . .
C8 N4 N3 110.7(4) . .
C15 N5 C19 120.0(5) . .
C15 N5 Cd1 122.5(4) . .
C19 N5 Cd1 117.5(4) . .
C16 N6 C17 117.4(6) . .
C20 N7 N8 119.7(4) . .
C20 N7 Cd1 123.3(4) . .
N8 N7 Cd1 116.9(3) . .
C22 N8 N7 111.3(4) . .
N1 C1 C2 121.2(7) . .
N1 C1 H1 119.4 . .
C2 C1 H1 119.4 . .
N2 C2 C1 121.9(7) . .
N2 C2 H2 119.0 . .
C1 C2 H2 119.0 . .
N2 C3 C4 120.6(6) . .
N2 C3 C5 113.3(6) . .
C4 C3 C5 126.0(6) . .
N1 C4 C3 118.5(5) . .
N1 C4 C6 115.2(5) . .
C3 C4 C6 126.2(5) . .
C3 C5 H5A 109.5 . .
C3 C5 H5B 109.5 . .
H5A C5 H5B 109.5 . .
C3 C5 H5C 109.5 . .
H5A C5 H5C 109.5 . .
H5B C5 H5C 109.5 . .
N3 C6 C4 115.7(5) . .
N3 C6 C7 121.3(5) . .
C4 C6 C7 122.7(5) . .
C6 C7 H7A 109.5 . .
C6 C7 H7B 109.5 . .
H7A C7 H7B 109.5 . .
C6 C7 H7C 109.5 . .
H7A C7 H7C 109.5 . .
H7B C7 H7C 109.5 . .
O1 C8 N4 127.3(5) . .
O1 C8 C9 117.0(5) . .
N4 C8 C9 115.6(4) . .
C14 C9 C10 118.3(5) . .
C14 C9 C8 120.7(5) . .
C10 C9 C8 121.0(5) . .
C11 C10 C9 119.6(5) . .
C11 C10 H10 120.2 . .
C9 C10 H10 120.2 . .
C10 C11 C12 122.6(5) . .
C10 C11 Br1 119.2(5) . .
C12 C11 Br1 118.2(5) . .
C11 C12 C13 117.9(6) . .
C11 C12 H12 121.1 . .
C13 C12 H12 121.1 . .
C12 C13 C14 120.9(6) . .
C12 C13 H13 119.6 . .
C14 C13 H13 119.6 . .
C9 C14 C13 120.6(5) . .
C9 C14 H14 119.7 . .
C13 C14 H14 119.7 . .
N5 C15 C16 121.0(6) . .
N5 C15 H15 119.5 . .
C16 C15 H15 119.5 . .
N6 C16 C15 122.1(6) . .
N6 C16 H16 119.0 . .
C15 C16 H16 119.0 . .
N6 C17 C19 121.3(5) . .
N6 C17 C18 114.0(6) . .
C19 C17 C18 124.7(6) . .
C17 C18 H18A 109.5 . .
C17 C18 H18B 109.5 . .
H18A C18 H18B 109.5 . .
C17 C18 H18C 109.5 . .
H18A C18 H18C 109.5 . .
H18B C18 H18C 109.5 . .
N5 C19 C17 118.1(5) . .
N5 C19 C20 114.7(5) . .
C17 C19 C20 127.1(5) . .
N7 C20 C19 116.3(5) . .
N7 C20 C21 118.9(12) . .
C19 C20 C21 123.1(12) . .
N7 C20 C21A 120.7(13) . .
C19 C20 C21A 120.4(13) . .
C20 C21 H21A 109.5 . .
C20 C21 H21B 109.5 . .
H21A C21 H21B 109.5 . .
C20 C21 H21C 109.5 . .
H21A C21 H21C 109.5 . .
H21B C21 H21C 109.5 . .
C20 C21A H21D 109.5 . .
C20 C21A H21E 109.5 . .
H21D C21A H21E 109.5 . .
C20 C21A H21F 109.5 . .
H21D C21A H21F 109.5 . .
H21E C21A H21F 109.5 . .
O2 C22 N8 127.0(5) . .
O2 C22 C23 117.6(5) . .
N8 C22 C23 115.4(5) . .
C28 C23 C24 118.6(5) . .
C28 C23 C22 120.2(5) . .
C24 C23 C22 121.2(5) . .
C25 C24 C23 119.1(6) . .
C25 C24 H24 120.4 . .
C23 C24 H24 120.4 . .
C26 C25 C24 122.6(5) . .
C26 C25 Br2 118.8(5) . .
C24 C25 Br2 118.6(5) . .
C25 C26 C27 118.2(6) . .
C25 C26 H26 120.9 . .
C27 C26 H26 120.9 . .
C26 C27 C28 120.5(6) . .
C26 C27 H27 119.7 . .
C28 C27 H27 119.7 . .
C23 C28 C27 120.9(5) . .
C23 C28 H28 119.6 . .
C27 C28 H28 119.6 . .

loop_
_geom_bond_atom_site_label_1
_geom_bond_atom_site_label_2
_geom_bond_distance
_geom_bond_site_symmetry_2
Cd1 O2 2.235(4) .
Cd1 O1 2.243(4) .
Cd1 N3 2.277(4) .
Cd1 N7 2.279(4) .
Cd1 N5 2.386(5) .
Cd1 N1 2.395(5) .
Br1 C11 1.900(5) .
Br2 C25 1.911(5) .
O1 C8 1.277(6) .
O2 C22 1.270(6) .
O3 O3 1.05(2) 2_556
N1 C1 1.322(8) .
N1 C4 1.345(6) .
N2 C2 1.311(9) .
N2 C3 1.333(8) .
N3 C6 1.283(6) .
N3 N4 1.381(6) .
N4 C8 1.326(6) .
N5 C15 1.307(7) .
N5 C19 1.353(6) .
N6 C16 1.332(8) .
N6 C17 1.340(8) .
N7 C20 1.282(7) .
N7 N8 1.373(6) .
N8 C22 1.319(6) .
C1 C2 1.352(10) .
C1 H1 0.9300 .
C2 H2 0.9300 .
C3 C4 1.409(8) .
C3 C5 1.495(8) .
C4 C6 1.470(7) .
C5 H5A 0.9600 .
C5 H5B 0.9600 .
C5 H5C 0.9600 .
C6 C7 1.509(7) .
C7 H7A 0.9600 .
C7 H7B 0.9600 .
C7 H7C 0.9600 .
C8 C9 1.485(7) .
C9 C14 1.385(7) .
C9 C10 1.391(7) .
C10 C11 1.369(7) .
C10 H10 0.9300 .
C11 C12 1.370(8) .
C12 C13 1.373(8) .
C12 H12 0.9300 .
C13 C14 1.386(8) .
C13 H13 0.9300 .
C14 H14 0.9300 .
C15 C16 1.356(8) .
C15 H15 0.9300 .
C16 H16 0.9300 .
C17 C19 1.401(8) .
C17 C18 1.507(8) .
C18 H18A 0.9600 .
C18 H18B 0.9600 .
C18 H18C 0.9600 .
C19 C20 1.484(8) .
C20 C21 1.499(10) .
C20 C21A 1.58(2) .
C21 H21A 0.9600 .
C21 H21B 0.9600 .
C21 H21C 0.9600 .
C21A H21D 0.9600 .
C21A H21E 0.9600 .
C21A H21F 0.9600 .
C22 C23 1.489(7) .
C23 C28 1.378(7) .
C23 C24 1.395(7) .
C24 C25 1.372(8) .
C24 H24 0.9300 .
C25 C26 1.364(8) .
C26 C27 1.377(8) .
C26 H26 0.9300 .
C27 C28 1.381(8) .
C27 H27 0.9300 .
C28 H28 0.9300 .

loop_
_geom_torsion_atom_site_label_1
_geom_torsion_atom_site_label_2
_geom_torsion_atom_site_label_3
_geom_torsion_atom_site_label_4
_geom_torsion
_geom_torsion_site_symmetry_1
_geom_torsion_site_symmetry_2
_geom_torsion_site_symmetry_3
_geom_torsion_site_symmetry_4
C6 N3 N4 C8 169.1(5) . . . .
Cd1 N3 N4 C8 3.2(6) . . . .
C20 N7 N8 C22 179.5(5) . . . .
Cd1 N7 N8 C22 -2.3(5) . . . .
C4 N1 C1 C2 -0.1(11) . . . .
Cd1 N1 C1 C2 -175.2(6) . . . .
C3 N2 C2 C1 -3.1(13) . . . .
N1 C1 C2 N2 3.2(14) . . . .
C2 N2 C3 C4 0.1(11) . . . .
C2 N2 C3 C5 177.8(7) . . . .
C1 N1 C4 C3 -2.8(9) . . . .
Cd1 N1 C4 C3 172.7(4) . . . .
C1 N1 C4 C6 175.7(6) . . . .
Cd1 N1 C4 C6 -8.9(6) . . . .
N2 C3 C4 N1 2.9(9) . . . .
C5 C3 C4 N1 -174.6(6) . . . .
N2 C3 C4 C6 -175.4(6) . . . .
C5 C3 C4 C6 7.2(10) . . . .
N4 N3 C6 C4 -177.5(4) . . . .
Cd1 N3 C6 C4 -12.5(7) . . . .
N4 N3 C6 C7 -2.6(8) . . . .
Cd1 N3 C6 C7 162.4(4) . . . .
N1 C4 C6 N3 13.8(7) . . . .
C3 C4 C6 N3 -167.9(5) . . . .
N1 C4 C6 C7 -161.1(5) . . . .
C3 C4 C6 C7 17.2(9) . . . .
Cd1 O1 C8 N4 -0.3(8) . . . .
Cd1 O1 C8 C9 177.0(4) . . . .
N3 N4 C8 O1 -1.9(8) . . . .
N3 N4 C8 C9 -179.3(4) . . . .
O1 C8 C9 C14 -10.0(8) . . . .
N4 C8 C9 C14 167.7(5) . . . .
O1 C8 C9 C10 171.3(5) . . . .
N4 C8 C9 C10 -11.1(8) . . . .
C14 C9 C10 C11 -1.5(9) . . . .
C8 C9 C10 C11 177.3(5) . . . .
C9 C10 C11 C12 1.1(10) . . . .
C9 C10 C11 Br1 180.0(4) . . . .
C10 C11 C12 C13 0.3(10) . . . .
Br1 C11 C12 C13 -178.6(5) . . . .
C11 C12 C13 C14 -1.3(10) . . . .
C10 C9 C14 C13 0.4(9) . . . .
C8 C9 C14 C13 -178.4(5) . . . .
C12 C13 C14 C9 1.0(10) . . . .
C19 N5 C15 C16 -0.3(9) . . . .
Cd1 N5 C15 C16 -178.8(5) . . . .
C17 N6 C16 C15 0.7(10) . . . .
N5 C15 C16 N6 -0.8(10) . . . .
C16 N6 C17 C19 0.4(9) . . . .
C16 N6 C17 C18 179.8(6) . . . .
C15 N5 C19 C17 1.4(8) . . . .
Cd1 N5 C19 C17 -180.0(4) . . . .
C15 N5 C19 C20 -178.2(5) . . . .
Cd1 N5 C19 C20 0.4(6) . . . .
N6 C17 C19 N5 -1.5(8) . . . .
C18 C17 C19 N5 179.2(6) . . . .
N6 C17 C19 C20 178.0(6) . . . .
C18 C17 C19 C20 -1.3(9) . . . .
N8 N7 C20 C19 179.6(5) . . . .
Cd1 N7 C20 C19 1.6(7) . . . .
N8 N7 C20 C21 -15(3) . . . .
Cd1 N7 C20 C21 167(3) . . . .
N8 N7 C20 C21A 18(2) . . . .
Cd1 N7 C20 C21A -160(2) . . . .
N5 C19 C20 N7 -1.3(8) . . . .
C17 C19 C20 N7 179.2(5) . . . .
N5 C19 C20 C21 -166(3) . . . .
C17 C19 C20 C21 14(3) . . . .
N5 C19 C20 C21A 160(2) . . . .
C17 C19 C20 C21A -19(2) . . . .
Cd1 O2 C22 N8 2.7(7) . . . .
Cd1 O2 C22 C23 -177.3(3) . . . .
N7 N8 C22 O2 -0.3(7) . . . .
N7 N8 C22 C23 179.7(4) . . . .
O2 C22 C23 C28 -1.8(7) . . . .
N8 C22 C23 C28 178.2(5) . . . .
O2 C22 C23 C24 178.2(5) . . . .
N8 C22 C23 C24 -1.8(7) . . . .
C28 C23 C24 C25 0.1(8) . . . .
C22 C23 C24 C25 -179.9(5) . . . .
C23 C24 C25 C26 -0.4(9) . . . .
C23 C24 C25 Br2 -178.9(4) . . . .
C24 C25 C26 C27 -0.1(9) . . . .
Br2 C25 C26 C27 178.5(5) . . . .
C25 C26 C27 C28 0.9(9) . . . .
C24 C23 C28 C27 0.7(8) . . . .
C22 C23 C28 C27 -179.3(5) . . . .
C26 C27 C28 C23 -1.2(9) . . . .
